data_4082903
loop_
_publ_author_name
'Lehrich, Steve W.'
'Hildebrandt, Alexander'
'R\"uffer, Tobias'
'Korb, Marcus'
'Low, Paul J.'
'Lang, Heinrich'

_publ_section_title
;
 Synthesis, Characterization, Electrochemistry, and Computational
 Studies of Ferrocenyl-Substituted Siloles
;
_journal_issue 18
_journal_name_full Organometallics
_journal_page_first 4836
_journal_paper_doi 10.1021/om500072q
_journal_volume 33
_journal_year 2014
_chemical_formula_moiety 'C48 H38 Fe2 Si, 2(C H2 Cl2)'
_chemical_formula_sum 'C50 H42 Cl4 Fe2 Si'
_chemical_formula_weight 924.42
_chemical_name_systematic
;
 ?
;
_space_group_crystal_system monoclinic
_space_group_IT_number 13
_space_group_name_Hall '-P 2yac'
_space_group_name_H-M_alt 'P 1 2/n 1'
_symmetry_space_group_name_Hall '-P 2yac'
_symmetry_space_group_name_H-M 'P 1 2/n 1'
_atom_sites_solution_hydrogens geom
_audit_creation_method ShelXL-97
_cell_angle_alpha 90
_cell_angle_beta 99.078(3)
_cell_angle_gamma 90
_cell_formula_units_Z 2
_cell_length_a 13.1115(4)
_cell_length_b 10.8183(4)
_cell_length_c 14.8040(4)
_cell_measurement_reflns_used 3629
_cell_measurement_temperature 110
_cell_measurement_theta_max 28.0230
_cell_measurement_theta_min 3.7360
_cell_volume 2073.56(12)
_computing_cell_refinement
;
CrysAlisPro, Agilent Technologies,
Version 1.171.36.28 (release 01-02-2013 CrysAlis171 .NET)
(compiled Feb  1 2013,16:14:44)
;
_computing_data_collection
;
CrysAlisPro, Agilent Technologies,
Version 1.171.36.28 (release 01-02-2013 CrysAlis171 .NET)
(compiled Feb  1 2013,16:14:44)
;
_computing_data_reduction
;
CrysAlisPro, Agilent Technologies,
Version 1.171.36.28 (release 01-02-2013 CrysAlis171 .NET)
(compiled Feb  1 2013,16:14:44)
;
_computing_structure_refinement 'SHELXL-2013 (Sheldrick, 2013)'
_computing_structure_solution 'SHELXS-2013 (Sheldrick, 2013)'
_diffrn_ambient_temperature 110
_diffrn_measured_fraction_theta_full 0.996
_diffrn_measured_fraction_theta_max 0.996
_diffrn_measurement_device_type 'oxford gemini s'
_diffrn_measurement_method '\w scans'
_diffrn_radiation_type MoK\a
_diffrn_radiation_wavelength 0.71073
_diffrn_reflns_av_R_equivalents 0.0205
_diffrn_reflns_av_unetI/netI 0.0274
_diffrn_reflns_Laue_measured_fraction_full 0.996
_diffrn_reflns_Laue_measured_fraction_max 0.996
_diffrn_reflns_limit_h_max 14
_diffrn_reflns_limit_h_min -15
_diffrn_reflns_limit_k_max 11
_diffrn_reflns_limit_k_min -12
_diffrn_reflns_limit_l_max 17
_diffrn_reflns_limit_l_min -17
_diffrn_reflns_number 8460
_diffrn_reflns_point_group_measured_fraction_full 0.996
_diffrn_reflns_point_group_measured_fraction_max 0.996
_diffrn_reflns_theta_full 25.000
_diffrn_reflns_theta_max 24.997
_diffrn_reflns_theta_min 2.942
_diffrn_standards_decay_% 0
_diffrn_standards_interval_count 50
_diffrn_standards_interval_time 5
_diffrn_standards_number 1
_exptl_absorpt_coefficient_mu 1.023
_exptl_absorpt_correction_T_max 1.00000
_exptl_absorpt_correction_T_min 0.92054
_exptl_absorpt_correction_type multi-scan
_exptl_absorpt_process_details
;
CrysAlisPro, Agilent Technologies,
Version 1.171.36.28 (release 01-02-2013 CrysAlis171 .NET)
(compiled Feb  1 2013,16:14:44)
Empirical absorption correction using spherical harmonics,
 implemented in SCALE3 ABSPACK scaling algorithm.
;
_exptl_crystal_colour red
_exptl_crystal_density_diffrn 1.481
_exptl_crystal_description block
_exptl_crystal_F_000 952
_exptl_crystal_size_max 0.4
_exptl_crystal_size_mid 0.2
_exptl_crystal_size_min 0.2
_refine_diff_density_max 2.249
_refine_diff_density_min -1.186
_refine_diff_density_rms 0.087
_refine_ls_extinction_method none
_refine_ls_goodness_of_fit_ref 1.060
_refine_ls_hydrogen_treatment constr
_refine_ls_matrix_type full
_refine_ls_number_parameters 262
_refine_ls_number_reflns 3644
_refine_ls_number_restraints 6
_refine_ls_restrained_S_all 1.106
_refine_ls_R_factor_all 0.0599
_refine_ls_R_factor_gt 0.0520
_refine_ls_shift/su_max 0.001
_refine_ls_shift/su_mean 0.000
_refine_ls_structure_factor_coef Fsqd
_refine_ls_weighting_details 'w=1/[\s^2^(Fo^2^)+(0.0593P)^2^+6.3735P] where P=(Fo^2^+2Fc^2^)/3'
_refine_ls_weighting_scheme calc
_refine_ls_wR_factor_gt 0.1284
_refine_ls_wR_factor_ref 0.1327
_reflns_Friedel_coverage 0.000
_reflns_number_gt 3173
_reflns_number_total 3644
_reflns_threshold_expression 'I > 2\s(I)'
_cod_data_source_file om500072q_si_001.cif
_cod_data_source_block Steve013
_cod_database_code 4082903
_shelx_space_group_comment
;
The symmetry employed for this shelxl refinement is uniquely defined
by the following loop, which should always be used as a source of
symmetry information in preference to the above space-group names.
They are only intended as comments.
;
_shelxl_version_number 2013-4

loop_
_space_group_symop_operation_xyz
'x, y, z'
'-x+1/2, y, -z+1/2'
'-x, -y, -z'
'x-1/2, -y, z-1/2'

loop_
_atom_site_label
_atom_site_type_symbol
_atom_site_fract_x
_atom_site_fract_y
_atom_site_fract_z
_atom_site_U_iso_or_equiv
_atom_site_adp_type
_atom_site_occupancy
_atom_site_site_symmetry_order
_atom_site_calc_flag
_atom_site_refinement_flags_posn
_atom_site_refinement_flags_adp
_atom_site_refinement_flags_occupancy
_atom_site_disorder_assembly
_atom_site_disorder_group
Fe1 Fe 0.24067(3) 0.14634(5) 0.95810(3) 0.01722(17) Uani 1 1 d . . . . .
Si1 Si 0.2500 0.21392(12) 1.2500 0.0150(3) Uani 1 2 d S T P . .
C1 C 0.2865(2) 0.0948(3) 1.1692(2) 0.0163(7) Uani 1 1 d . . . . .
C53 C 0.5407(3) 0.4399(3) 1.3780(2) 0.0231(8) Uani 1 1 d . . . . .
H53 H 0.5993 0.4835 1.4036 0.028 Uiso 1 1 calc R U . . .
C2 C 0.2719(2) -0.0171(3) 1.2059(2) 0.0160(7) Uani 1 1 d . . . . .
C32 C 0.3928(3) -0.1942(3) 1.2048(2) 0.0212(8) Uani 1 1 d . . . . .
H32 H 0.4372 -0.1551 1.2512 0.025 Uiso 1 1 calc R U . . .
C54 C 0.4449(3) 0.4950(4) 1.3695(2) 0.0222(8) Uani 1 1 d . . . . .
H54 H 0.4387 0.5756 1.3898 0.027 Uiso 1 1 calc R U . . .
C55 C 0.3577(3) 0.4303(3) 1.3305(2) 0.0199(7) Uani 1 1 d . . . . .
H55 H 0.2934 0.4683 1.3251 0.024 Uiso 1 1 calc R U . . .
C52 C 0.5496(3) 0.3198(4) 1.3483(2) 0.0230(8) Uani 1 1 d . . . . .
H52 H 0.6142 0.2824 1.3547 0.028 Uiso 1 1 calc R U . . .
C27 C 0.2996(3) -0.1387(3) 1.1690(2) 0.0170(7) Uani 1 1 d . . . . .
C8 C 0.3360(3) 0.2463(3) 1.0518(2) 0.0200(7) Uani 1 1 d . . . . .
H8 H 0.3181 0.3180 1.0801 0.024 Uiso 1 1 calc R U . . .
C7 C 0.3279(2) 0.1230(3) 1.0853(2) 0.0168(7) Uani 1 1 d . . . . .
C30 C 0.3549(3) -0.3664(3) 1.1033(3) 0.0260(8) Uani 1 1 d . . . . .
H30 H 0.3734 -0.4424 1.0814 0.031 Uiso 1 1 calc R U . . .
C51 C 0.4625(3) 0.2550(3) 1.3092(2) 0.0194(7) Uani 1 1 d . . . . .
H51 H 0.4694 0.1743 1.2892 0.023 Uiso 1 1 calc R U . . .
C5 C 0.3642(2) 0.3094(3) 1.2993(2) 0.0165(7) Uani 1 1 d . . . . .
C29 C 0.2622(3) -0.3123(4) 1.0672(2) 0.0255(8) Uani 1 1 d . . . . .
H29 H 0.2185 -0.3517 1.0204 0.031 Uiso 1 1 calc R U . . .
C28 C 0.2339(3) -0.1994(3) 1.1003(2) 0.0223(8) Uani 1 1 d . . . . .
H28 H 0.1706 -0.1643 1.0764 0.027 Uiso 1 1 calc R U . . .
C31 C 0.4202(3) -0.3072(4) 1.1721(2) 0.0254(8) Uani 1 1 d . . . . .
H31 H 0.4829 -0.3434 1.1964 0.030 Uiso 1 1 calc R U . . .
C11 C 0.3630(2) 0.0418(4) 1.0195(2) 0.0195(7) Uani 1 1 d . . . . .
H11 H 0.3657 -0.0440 1.0229 0.023 Uiso 1 1 calc R U . . .
C15 C 0.1510(3) 0.1059(4) 0.8356(3) 0.0331(10) Uani 1 1 d . . . . .
H15 H 0.1743 0.0790 0.7828 0.040 Uiso 1 1 calc R U . . .
C10 C 0.3926(3) 0.1152(4) 0.9489(2) 0.0224(8) Uani 1 1 d . . . . .
H10 H 0.4187 0.0854 0.8982 0.027 Uiso 1 1 calc R U . . .
C9 C 0.3762(3) 0.2410(4) 0.9678(2) 0.0229(8) Uani 1 1 d . . . . .
H9 H 0.3892 0.3081 0.9320 0.027 Uiso 1 1 calc R U . . .
C14 C 0.1369(3) 0.2311(4) 0.8601(3) 0.0299(9) Uani 1 1 d . . . . .
H14 H 0.1494 0.3005 0.8264 0.036 Uiso 1 1 calc R U . . .
C12 C 0.0923(3) 0.1070(4) 0.9731(3) 0.0260(8) Uani 1 1 d . . . . .
H12 H 0.0703 0.0808 1.0267 0.031 Uiso 1 1 calc R U . . .
C13 C 0.1001(3) 0.2314(4) 0.9454(3) 0.0262(8) Uani 1 1 d . . . . .
H13 H 0.0841 0.3009 0.9773 0.031 Uiso 1 1 calc R U . . .
C16 C 0.1235(3) 0.0291(4) 0.9058(3) 0.0291(9) Uani 1 1 d . . . . .
H16 H 0.1256 -0.0568 0.9072 0.035 Uiso 1 1 calc R U . . .
C1C C 0.5786(9) 0.3423(8) 0.1213(7) 0.0596(9) Uani 0.627(12) 1 d D . P A 1
H1C1 H 0.5415 0.3451 0.0592 0.072 Uiso 0.627(12) 1 calc R U P A 1
H1C2 H 0.5285 0.3538 0.1623 0.072 Uiso 0.627(12) 1 calc R U P A 1
Cl1 Cl 0.6353(5) 0.1917(3) 0.1412(3) 0.0596(9) Uani 0.627(12) 1 d D . P A 1
Cl2 Cl 0.6558(4) 0.4507(4) 0.1345(3) 0.0596(9) Uani 0.627(12) 1 d D . P A 1
C1C' C 0.5904(9) 0.3042(10) 0.1159(9) 0.0347(11) Uani 0.373(12) 1 d D . P A 2
H1C3 H 0.5240 0.3039 0.1371 0.042 Uiso 0.373(12) 1 calc R U P A 2
H1C4 H 0.5797 0.2979 0.0498 0.042 Uiso 0.373(12) 1 calc R U P A 2
Cl1' Cl 0.6728(4) 0.1832(4) 0.1685(4) 0.0347(11) Uani 0.373(12) 1 d D . P A 2
Cl2' Cl 0.6745(3) 0.4571(5) 0.1602(4) 0.0347(11) Uani 0.373(12) 1 d D . P A 2

loop_
_atom_site_aniso_label
_atom_site_aniso_U_11
_atom_site_aniso_U_22
_atom_site_aniso_U_33
_atom_site_aniso_U_23
_atom_site_aniso_U_13
_atom_site_aniso_U_12
Fe1 0.0129(3) 0.0232(3) 0.0154(3) 0.0003(2) 0.00183(18) -0.0008(2)
Si1 0.0126(6) 0.0174(7) 0.0151(6) 0.000 0.0024(5) 0.000
C1 0.0110(15) 0.0206(18) 0.0169(16) 0.0001(14) 0.0007(12) 0.0003(13)
C53 0.0195(18) 0.025(2) 0.0232(18) 0.0006(15) -0.0018(14) -0.0058(15)
C2 0.0097(15) 0.0224(19) 0.0157(16) -0.0022(14) 0.0020(12) -0.0011(13)
C32 0.0191(18) 0.025(2) 0.0194(17) -0.0006(15) 0.0030(14) -0.0003(15)
C54 0.0234(18) 0.0183(18) 0.0243(18) -0.0010(15) 0.0016(14) -0.0007(15)
C55 0.0158(16) 0.0242(19) 0.0200(17) -0.0003(15) 0.0035(13) 0.0030(15)
C52 0.0151(17) 0.028(2) 0.0252(18) -0.0009(16) 0.0018(14) 0.0015(15)
C27 0.0195(17) 0.0178(18) 0.0149(15) 0.0015(13) 0.0060(13) -0.0007(14)
C8 0.0175(17) 0.0239(19) 0.0186(17) -0.0010(15) 0.0024(13) -0.0024(14)
C7 0.0107(15) 0.0224(19) 0.0167(16) 0.0007(14) 0.0006(12) -0.0023(13)
C30 0.038(2) 0.0177(19) 0.0258(19) 0.0002(15) 0.0158(16) 0.0006(16)
C51 0.0173(17) 0.0203(19) 0.0207(17) -0.0014(14) 0.0039(13) -0.0006(14)
C5 0.0156(16) 0.0206(18) 0.0136(15) 0.0009(13) 0.0035(12) -0.0032(14)
C29 0.032(2) 0.025(2) 0.0205(18) -0.0053(15) 0.0071(15) -0.0098(16)
C28 0.0192(18) 0.027(2) 0.0204(17) -0.0001(15) 0.0018(14) -0.0027(15)
C31 0.028(2) 0.024(2) 0.0253(19) 0.0055(15) 0.0082(15) 0.0073(16)
C11 0.0130(16) 0.026(2) 0.0186(16) 0.0001(14) 0.0005(13) 0.0035(14)
C15 0.0204(19) 0.060(3) 0.0169(18) -0.0097(18) -0.0037(14) 0.0011(19)
C10 0.0129(16) 0.038(2) 0.0174(17) 0.0002(15) 0.0048(13) 0.0010(15)
C9 0.0169(17) 0.030(2) 0.0213(18) 0.0035(15) 0.0033(14) -0.0079(15)
C14 0.0203(18) 0.042(2) 0.0250(19) 0.0117(18) -0.0039(15) 0.0011(17)
C12 0.0148(17) 0.038(2) 0.0246(18) -0.0019(17) 0.0016(14) -0.0043(16)
C13 0.0154(17) 0.033(2) 0.0290(19) -0.0015(17) -0.0022(14) 0.0057(16)
C16 0.0194(18) 0.031(2) 0.034(2) -0.0103(17) -0.0052(15) -0.0035(16)
C1C 0.093(2) 0.0529(11) 0.0343(13) -0.0075(9) 0.0152(14) 0.0046(12)
Cl1 0.093(2) 0.0529(11) 0.0343(13) -0.0075(9) 0.0152(14) 0.0046(12)
Cl2 0.093(2) 0.0529(11) 0.0343(13) -0.0075(9) 0.0152(14) 0.0046(12)
C1C' 0.0353(18) 0.0358(15) 0.0344(19) -0.0033(12) 0.0104(13) -0.0036(10)
Cl1' 0.0353(18) 0.0358(15) 0.0344(19) -0.0033(12) 0.0104(13) -0.0036(10)
Cl2' 0.0353(18) 0.0358(15) 0.0344(19) -0.0033(12) 0.0104(13) -0.0036(10)

loop_
_atom_type_symbol
_atom_type_description
_atom_type_scat_dispersion_real
_atom_type_scat_dispersion_imag
_atom_type_scat_source
C C 0.0033 0.0016 'International Tables Vol C Tables 4.2.6.8 and 6.1.1.4'
Si Si 0.0817 0.0704 'International Tables Vol C Tables 4.2.6.8 and 6.1.1.4'
Fe Fe 0.3463 0.8444 'International Tables Vol C Tables 4.2.6.8 and 6.1.1.4'
Cl Cl 0.1484 0.1585 'International Tables Vol C Tables 4.2.6.8 and 6.1.1.4'
H H 0.0000 0.0000 'International Tables Vol C Tables 4.2.6.8 and 6.1.1.4'

loop_
_geom_angle_atom_site_label_1
_geom_angle_atom_site_label_2
_geom_angle_atom_site_label_3
_geom_angle
_geom_angle_site_symmetry_1
_geom_angle_site_symmetry_3
C8 Fe1 C9 41.05(14) . .
C8 Fe1 C12 122.24(14) . .
C9 Fe1 C12 159.20(16) . .
C8 Fe1 C13 105.84(15) . .
C9 Fe1 C13 123.00(16) . .
C12 Fe1 C13 40.60(16) . .
C8 Fe1 C14 121.05(17) . .
C9 Fe1 C14 107.47(16) . .
C12 Fe1 C14 68.34(16) . .
C13 Fe1 C14 40.71(15) . .
C8 Fe1 C10 68.37(14) . .
C9 Fe1 C10 40.51(15) . .
C12 Fe1 C10 158.32(17) . .
C13 Fe1 C10 160.43(16) . .
C14 Fe1 C10 124.96(15) . .
C8 Fe1 C15 157.83(17) . .
C9 Fe1 C15 122.87(16) . .
C12 Fe1 C15 68.13(16) . .
C13 Fe1 C15 68.34(16) . .
C14 Fe1 C15 40.70(18) . .
C10 Fe1 C15 109.56(15) . .
C8 Fe1 C16 159.10(15) . .
C9 Fe1 C16 158.85(15) . .
C12 Fe1 C16 40.49(15) . .
C13 Fe1 C16 68.39(16) . .
C14 Fe1 C16 68.51(17) . .
C10 Fe1 C16 123.59(16) . .
C15 Fe1 C16 40.62(17) . .
C8 Fe1 C11 68.69(15) . .
C9 Fe1 C11 68.53(15) . .
C12 Fe1 C11 121.93(15) . .
C13 Fe1 C11 156.82(15) . .
C14 Fe1 C11 161.40(15) . .
C10 Fe1 C11 40.39(14) . .
C15 Fe1 C11 125.03(16) . .
C16 Fe1 C11 108.26(16) . .
C8 Fe1 C7 41.06(14) . .
C9 Fe1 C7 69.16(13) . .
C12 Fe1 C7 106.07(14) . .
C13 Fe1 C7 120.16(14) . .
C14 Fe1 C7 156.35(16) . .
C10 Fe1 C7 68.57(13) . .
C15 Fe1 C7 160.54(17) . .
C16 Fe1 C7 123.06(15) . .
C11 Fe1 C7 40.99(13) . .
C5 Si1 C5 113.0(2) 2_557 .
C5 Si1 C1 111.07(14) 2_557 2_557
C5 Si1 C1 113.63(14) . 2_557
C5 Si1 C1 113.63(14) 2_557 .
C5 Si1 C1 111.07(14) . .
C1 Si1 C1 93.0(2) 2_557 .
C2 C1 C7 128.5(3) . .
C2 C1 Si1 107.0(2) . .
C7 C1 Si1 124.4(3) . .
C54 C53 C52 119.9(3) . .
C54 C53 H53 120.0 . .
C52 C53 H53 120.0 . .
C1 C2 C27 125.8(3) . .
C1 C2 C2 116.46(19) . 2_557
C27 C2 C2 117.72(18) . 2_557
C31 C32 C27 120.7(3) . .
C31 C32 H32 119.7 . .
C27 C32 H32 119.7 . .
C53 C54 C55 119.9(3) . .
C53 C54 H54 120.0 . .
C55 C54 H54 120.0 . .
C54 C55 C5 121.5(3) . .
C54 C55 H55 119.3 . .
C5 C55 H55 119.3 . .
C53 C52 C51 120.2(3) . .
C53 C52 H52 119.9 . .
C51 C52 H52 119.9 . .
C32 C27 C28 118.7(3) . .
C32 C27 C2 119.5(3) . .
C28 C27 C2 121.8(3) . .
C9 C8 C7 108.8(3) . .
C9 C8 Fe1 69.8(2) . .
C7 C8 Fe1 70.67(19) . .
C9 C8 H8 125.6 . .
C7 C8 H8 125.6 . .
Fe1 C8 H8 125.5 . .
C8 C7 C11 106.5(3) . .
C8 C7 C1 123.1(3) . .
C11 C7 C1 130.3(3) . .
C8 C7 Fe1 68.28(18) . .
C11 C7 Fe1 69.30(18) . .
C1 C7 Fe1 125.1(2) . .
C29 C30 C31 119.8(3) . .
C29 C30 H30 120.1 . .
C31 C30 H30 120.1 . .
C52 C51 C5 120.9(3) . .
C52 C51 H51 119.5 . .
C5 C51 H51 119.5 . .
C55 C5 C51 117.5(3) . .
C55 C5 Si1 124.1(3) . .
C51 C5 Si1 118.4(3) . .
C30 C29 C28 120.3(3) . .
C30 C29 H29 119.8 . .
C28 C29 H29 119.8 . .
C29 C28 C27 120.3(3) . .
C29 C28 H28 119.8 . .
C27 C28 H28 119.8 . .
C30 C31 C32 120.2(4) . .
C30 C31 H31 119.9 . .
C32 C31 H31 119.9 . .
C10 C11 C7 108.2(3) . .
C10 C11 Fe1 69.5(2) . .
C7 C11 Fe1 69.71(19) . .
C10 C11 H11 125.9 . .
C7 C11 H11 125.9 . .
Fe1 C11 H11 126.4 . .
C16 C15 C14 108.2(3) . .
C16 C15 Fe1 69.7(2) . .
C14 C15 Fe1 69.5(2) . .
C16 C15 H15 125.9 . .
C14 C15 H15 125.9 . .
Fe1 C15 H15 126.4 . .
C9 C10 C11 109.0(3) . .
C9 C10 Fe1 69.4(2) . .
C11 C10 Fe1 70.09(19) . .
C9 C10 H10 125.5 . .
C11 C10 H10 125.5 . .
Fe1 C10 H10 126.6 . .
C10 C9 C8 107.5(3) . .
C10 C9 Fe1 70.1(2) . .
C8 C9 Fe1 69.13(19) . .
C10 C9 H9 126.3 . .
C8 C9 H9 126.3 . .
Fe1 C9 H9 126.1 . .
C13 C14 C15 107.7(4) . .
C13 C14 Fe1 69.6(2) . .
C15 C14 Fe1 69.8(2) . .
C13 C14 H14 126.1 . .
C15 C14 H14 126.1 . .
Fe1 C14 H14 126.1 . .
C16 C12 C13 108.6(3) . .
C16 C12 Fe1 70.1(2) . .
C13 C12 Fe1 69.8(2) . .
C16 C12 H12 125.7 . .
C13 C12 H12 125.7 . .
Fe1 C12 H12 125.9 . .
C12 C13 C14 107.8(4) . .
C12 C13 Fe1 69.6(2) . .
C14 C13 Fe1 69.7(2) . .
C12 C13 H13 126.1 . .
C14 C13 H13 126.1 . .
Fe1 C13 H13 126.2 . .
C12 C16 C15 107.6(4) . .
C12 C16 Fe1 69.4(2) . .
C15 C16 Fe1 69.7(2) . .
C12 C16 H16 126.2 . .
C15 C16 H16 126.2 . .
Fe1 C16 H16 126.3 . .
Cl2 C1C Cl1 115.0(7) . .
Cl2 C1C H1C1 108.5 . .
Cl1 C1C H1C1 108.5 . .
Cl2 C1C H1C2 108.5 . .
Cl1 C1C H1C2 108.5 . .
H1C1 C1C H1C2 107.5 . .
Cl1' C1C' Cl2' 101.2(6) . .
Cl1' C1C' H1C3 111.5 . .
Cl2' C1C' H1C3 111.5 . .
Cl1' C1C' H1C4 111.5 . .
Cl2' C1C' H1C4 111.5 . .
H1C3 C1C' H1C4 109.3 . .

loop_
_geom_bond_atom_site_label_1
_geom_bond_atom_site_label_2
_geom_bond_distance
_geom_bond_site_symmetry_2
Fe1 C8 2.027(3) .
Fe1 C9 2.036(3) .
Fe1 C12 2.038(4) .
Fe1 C13 2.041(4) .
Fe1 C14 2.043(4) .
Fe1 C10 2.046(3) .
Fe1 C15 2.046(4) .
Fe1 C16 2.047(4) .
Fe1 C11 2.054(3) .
Fe1 C7 2.059(3) .
Si1 C5 1.870(3) 2_557
Si1 C5 1.870(3) .
Si1 C1 1.871(4) 2_557
Si1 C1 1.871(4) .
C1 C2 1.353(5) .
C1 C7 1.463(5) .
C53 C54 1.379(5) .
C53 C52 1.382(5) .
C53 H53 0.9300 .
C2 C27 1.491(5) .
C2 C2 1.507(6) 2_557
C32 C31 1.383(5) .
C32 C27 1.390(5) .
C32 H32 0.9300 .
C54 C55 1.386(5) .
C54 H54 0.9300 .
C55 C5 1.394(5) .
C55 H55 0.9300 .
C52 C51 1.387(5) .
C52 H52 0.9300 .
C27 C28 1.390(5) .
C8 C9 1.425(5) .
C8 C7 1.433(5) .
C8 H8 0.9300 .
C7 C11 1.440(5) .
C30 C29 1.378(6) .
C30 C31 1.380(6) .
C30 H30 0.9300 .
C51 C5 1.403(5) .
C51 H51 0.9300 .
C29 C28 1.389(5) .
C29 H29 0.9300 .
C28 H28 0.9300 .
C31 H31 0.9300 .
C11 C10 1.415(5) .
C11 H11 0.9300 .
C15 C16 1.421(6) .
C15 C14 1.422(6) .
C15 H15 0.9300 .
C10 C9 1.413(6) .
C10 H10 0.9300 .
C9 H9 0.9300 .
C14 C13 1.421(5) .
C14 H14 0.9300 .
C12 C16 1.414(5) .
C12 C13 1.415(6) .
C12 H12 0.9300 .
C13 H13 0.9300 .
C16 H16 0.9300 .
C1C Cl2 1.542(11) .
C1C Cl1 1.795(9) .
C1C H1C1 0.9700 .
C1C H1C2 0.9700 .
C1C' Cl1' 1.795(11) .
C1C' Cl2' 2.037(13) .
C1C' H1C3 0.9700 .
C1C' H1C4 0.9700 .

loop_
_geom_torsion_atom_site_label_1
_geom_torsion_atom_site_label_2
_geom_torsion_atom_site_label_3
_geom_torsion_atom_site_label_4
_geom_torsion
_geom_torsion_site_symmetry_1
_geom_torsion_site_symmetry_4
C5 Si1 C1 C2 -115.6(2) 2_557 .
C5 Si1 C1 C2 115.7(2) . .
C1 Si1 C1 C2 -1.03(16) 2_557 .
C5 Si1 C1 C7 67.3(3) 2_557 .
C5 Si1 C1 C7 -61.4(3) . .
C1 Si1 C1 C7 -178.1(3) 2_557 .
C7 C1 C2 C27 2.4(5) . .
Si1 C1 C2 C27 -174.5(3) . .
C7 C1 C2 C2 179.7(3) . 2_557
Si1 C1 C2 C2 2.8(4) . 2_557
C52 C53 C54 C55 -0.5(5) . .
C53 C54 C55 C5 0.0(5) . .
C54 C53 C52 C51 0.7(5) . .
C31 C32 C27 C28 0.6(5) . .
C31 C32 C27 C2 179.8(3) . .
C1 C2 C27 C32 96.6(4) . .
C2 C2 C27 C32 -80.6(4) 2_557 .
C1 C2 C27 C28 -84.2(4) . .
C2 C2 C27 C28 98.6(4) 2_557 .
C9 C8 C7 C11 -0.6(4) . .
Fe1 C8 C7 C11 59.0(2) . .
C9 C8 C7 C1 -178.2(3) . .
Fe1 C8 C7 C1 -118.6(3) . .
C9 C8 C7 Fe1 -59.6(2) . .
C2 C1 C7 C8 177.6(3) . .
Si1 C1 C7 C8 -5.9(4) . .
C2 C1 C7 C11 0.6(6) . .
Si1 C1 C7 C11 177.1(3) . .
C2 C1 C7 Fe1 92.3(4) . .
Si1 C1 C7 Fe1 -91.2(3) . .
C53 C52 C51 C5 -0.3(5) . .
C54 C55 C5 C51 0.4(5) . .
C54 C55 C5 Si1 177.6(3) . .
C52 C51 C5 C55 -0.3(5) . .
C52 C51 C5 Si1 -177.7(3) . .
C5 Si1 C5 C55 24.5(2) 2_557 .
C1 Si1 C5 C55 -103.3(3) 2_557 .
C1 Si1 C5 C55 153.5(3) . .
C5 Si1 C5 C51 -158.3(3) 2_557 .
C1 Si1 C5 C51 74.0(3) 2_557 .
C1 Si1 C5 C51 -29.3(3) . .
C31 C30 C29 C28 -0.7(5) . .
C30 C29 C28 C27 1.2(5) . .
C32 C27 C28 C29 -1.1(5) . .
C2 C27 C28 C29 179.7(3) . .
C29 C30 C31 C32 0.2(5) . .
C27 C32 C31 C30 -0.1(5) . .
C8 C7 C11 C10 0.7(4) . .
C1 C7 C11 C10 178.1(3) . .
Fe1 C7 C11 C10 59.1(2) . .
C8 C7 C11 Fe1 -58.4(2) . .
C1 C7 C11 Fe1 119.0(3) . .
C7 C11 C10 C9 -0.6(4) . .
Fe1 C11 C10 C9 58.6(2) . .
C7 C11 C10 Fe1 -59.2(2) . .
C11 C10 C9 C8 0.2(4) . .
Fe1 C10 C9 C8 59.3(2) . .
C11 C10 C9 Fe1 -59.0(2) . .
C7 C8 C9 C10 0.2(4) . .
Fe1 C8 C9 C10 -59.9(2) . .
C7 C8 C9 Fe1 60.1(2) . .
C16 C15 C14 C13 -0.2(4) . .
Fe1 C15 C14 C13 -59.5(2) . .
C16 C15 C14 Fe1 59.2(2) . .
C16 C12 C13 C14 -0.2(4) . .
Fe1 C12 C13 C14 59.4(2) . .
C16 C12 C13 Fe1 -59.6(2) . .
C15 C14 C13 C12 0.3(4) . .
Fe1 C14 C13 C12 -59.3(2) . .
C15 C14 C13 Fe1 59.6(3) . .
C13 C12 C16 C15 0.0(4) . .
Fe1 C12 C16 C15 -59.4(2) . .
C13 C12 C16 Fe1 59.4(2) . .
C14 C15 C16 C12 0.1(4) . .
Fe1 C15 C16 C12 59.2(2) . .
C14 C15 C16 Fe1 -59.1(3) . .
